data_7063495
loop_
_publ_author_name
'Du, Jun'
'Shi, Zhi-Qiang'
'Wang, Cong'
'Cui, Peng'

_publ_section_title
;
 Ligand redistribution reactions for the synthesis of heterobimetallic
 rare-earth metal complexes of Co(ii) and Fe(ii)
;
_journal_issue 44
_journal_name_full 'New Journal of Chemistry'
_journal_page_first 18695
_journal_page_last 18699
_journal_paper_doi 10.1039/D4NJ03582H
_journal_volume 48
_journal_year 2024
_chemical_formula_moiety 'C66 H75 Cl Fe2 N3 P3, C4 H8 O'
_chemical_formula_sum 'C70 H83 Cl Fe2 N3 O P3'
_chemical_formula_weight 1222.45
_space_group_crystal_system triclinic
_space_group_IT_number 2
_space_group_name_Hall '-P 1'
_space_group_name_H-M_alt 'P -1'
_atom_sites_solution_hydrogens geom
_atom_sites_solution_primary dual
_atom_sites_solution_secondary difmap
_audit_creation_date 2024-09-16
_audit_creation_method
;
Olex2 1.5
(compiled 2022.04.07 svn.rca3783a0 for OlexSys, GUI svn.r6498)
;
_audit_update_record
;
2024-10-06 deposited with the CCDC.	2024-10-16 downloaded from the CCDC.
;
_cell_angle_alpha 94.167(2)
_cell_angle_beta 97.369(2)
_cell_angle_gamma 92.465(2)
_cell_formula_units_Z 2
_cell_length_a 10.3337(4)
_cell_length_b 12.3700(6)
_cell_length_c 24.6238(12)
_cell_measurement_reflns_used 9690
_cell_measurement_temperature 273(2)
_cell_measurement_theta_max 27.58
_cell_measurement_theta_min 2.89
_cell_volume 3109.0(2)
_computing_cell_refinement 'SAINT v8.38A (Bruker, 2016)'
_computing_data_collection 'Bruker D8 Venture diffractometer'
_computing_data_reduction 'SAINT v8.38A (Bruker, 2016)'
_computing_molecular_graphics 'Olex2 1.5 (Dolomanov et al., 2009)'
_computing_publication_material 'Olex2 1.5 (Dolomanov et al., 2009)'
_computing_structure_refinement 'SHELXL 2019/3 (Sheldrick, 2015)'
_computing_structure_solution 'SHELXT 2014/5 (Sheldrick, 2014)'
_diffrn_ambient_temperature 273(2)
_diffrn_detector 'CCD area detector'
_diffrn_detector_area_resol_mean 7.9
_diffrn_detector_type 'CCD area detector'
_diffrn_measured_fraction_theta_full 0.995
_diffrn_measured_fraction_theta_max 0.972
_diffrn_measurement_device 'three-circle diffractometer'
_diffrn_measurement_device_type 'Bruker D8 Venture'
_diffrn_measurement_method 'phi and omega scans'
_diffrn_radiation_monochromator graphite
_diffrn_radiation_probe x-ray
_diffrn_radiation_type MoK\a
_diffrn_radiation_wavelength 0.71073
_diffrn_reflns_av_R_equivalents 0.0905
_diffrn_reflns_av_unetI/netI 0.0518
_diffrn_reflns_Laue_measured_fraction_full 0.995
_diffrn_reflns_Laue_measured_fraction_max 0.972
_diffrn_reflns_limit_h_max 13
_diffrn_reflns_limit_h_min -13
_diffrn_reflns_limit_k_max 16
_diffrn_reflns_limit_k_min -16
_diffrn_reflns_limit_l_max 32
_diffrn_reflns_limit_l_min -32
_diffrn_reflns_number 117552
_diffrn_reflns_point_group_measured_fraction_full 0.995
_diffrn_reflns_point_group_measured_fraction_max 0.972
_diffrn_reflns_theta_full 25.242
_diffrn_reflns_theta_max 27.629
_diffrn_reflns_theta_min 2.895
_diffrn_source 'sealed X-ray tube'
_diffrn_source_target Mo
_exptl_absorpt_coefficient_mu 0.633
_exptl_absorpt_correction_T_max 0.7456
_exptl_absorpt_correction_T_min 0.4937
_exptl_absorpt_correction_type multi-scan
_exptl_absorpt_process_details SADABS
_exptl_crystal_colour 'clear light colourless'
_exptl_crystal_colour_lustre clear
_exptl_crystal_colour_modifier light
_exptl_crystal_colour_primary colourless
_exptl_crystal_density_diffrn 1.306
_exptl_crystal_density_method 'not measured'
_exptl_crystal_description block
_exptl_crystal_F_000 1292
_exptl_crystal_size_max 0.15
_exptl_crystal_size_mid 0.13
_exptl_crystal_size_min 0.12
_refine_diff_density_max 0.866
_refine_diff_density_min -0.653
_refine_diff_density_rms 0.087
_refine_ls_extinction_method none
_refine_ls_goodness_of_fit_ref 1.062
_refine_ls_hydrogen_treatment constr
_refine_ls_matrix_type full
_refine_ls_number_parameters 849
_refine_ls_number_reflns 14060
_refine_ls_number_restraints 500
_refine_ls_restrained_S_all 1.057
_refine_ls_R_factor_all 0.1207
_refine_ls_R_factor_gt 0.0766
_refine_ls_shift/su_max 0.001
_refine_ls_shift/su_mean 0.000
_refine_ls_structure_factor_coef Fsqd
_refine_ls_weighting_details 'w=1/[\s^2^(Fo^2^)+(0.0352P)^2^+12.1167P] where P=(Fo^2^+2Fc^2^)/3'
_refine_ls_weighting_scheme calc
_refine_ls_wR_factor_gt 0.1484
_refine_ls_wR_factor_ref 0.1753
_reflns_Friedel_coverage 0.000
_reflns_number_gt 9656
_reflns_number_total 14060
_reflns_threshold_expression 'I > 2\s(I)'
_cod_data_source_file d4nj03582h2.cif
_cod_data_source_block 4
_cod_depositor_comments 'Adding full bibliography for 7063493--7063496.cif.'
_cod_database_code 7063495
_shelx_shelxl_version_number 2019/3
_shelx_space_group_comment
;
The symmetry employed for this shelxl refinement is uniquely defined
by the following loop, which should always be used as a source of
symmetry information in preference to the above space-group names.
They are only intended as comments.
;
_shelx_estimated_absorpt_t_max 0.928
_shelx_estimated_absorpt_t_min 0.911
_olex2_refinement_description
;
1. Fixed Uiso
 At 1.2 times of:
  All C(H) groups, All C(H,H) groups
2. Restrained distances
 O1-C70 = O1-C67
 1.43 with sigma of 0.01
 C68-C67 = C69-C68 = C70-C69
 1.54 with sigma of 0.01
 C70-C68 = C67-C69
 2.515 with sigma of 0.02
 O1-C68 = O1-C69
 2.426 with sigma of 0.02
 C67-C70
 2.336 with sigma of 0.02
3. Uiso/Uaniso restraints and constraints
C1 \\sim C2 \\sim C3 \\sim C4 \\sim C5 \\sim C6 \\sim C7 \\sim C8 \\sim C9
\\sim C10 \\sim C2A \\sim C3A \\sim C4A \\sim C5A \\sim C6A \\sim C7A \\sim C8A
\\sim C9A \\sim C10A: within 2A with sigma of 0.01 and sigma for terminal atoms
of 0.02 within 2A
C67 \\sim C68 \\sim C69 \\sim C70 \\sim O1 \\sim C67A \\sim C68A \\sim C69A
\\sim C70A \\sim O1A: within 2A with sigma of 0.01 and sigma for terminal atoms
of 0.02 within 2A
4. Same fragment restrains
{C1, C2A, C3A, C4A, C5A, C6A, C7A, C8A, C9A, C10A} sigma for 1-2: 0.01, 1-3:
0.02
as in
{C1, C2, C3, C4, C5, C6, C7, C8, C9, C10}
{C67A, C68A, C69A, C70A, O1A} sigma for 1-2: 0.01, 1-3: 0.02
as in
{C67, C68, C69, C70, O1}
5. Others
 Sof(C2A)=Sof(H2AA)=Sof(H2AB)=Sof(C3A)=Sof(H3A)=Sof(C4A)=Sof(H4AA)=Sof(H4AB)=
 Sof(C5A)=Sof(H5AA)=Sof(H5AB)=Sof(C6A)=Sof(H6A)=Sof(C7A)=Sof(H7AA)=Sof(H7AB)=
 Sof(C8A)=Sof(H8AA)=Sof(H8AB)=Sof(C9A)=Sof(H9A)=Sof(C10A)=Sof(H10C)=Sof(H10D)=1-
 FVAR(1)
 Sof(C2)=Sof(H2A)=Sof(H2B)=Sof(C3)=Sof(H3)=Sof(C4)=Sof(H4A)=Sof(H4B)=Sof(C5)=
 Sof(H5A)=Sof(H5B)=Sof(C6)=Sof(H6)=Sof(C7)=Sof(H7A)=Sof(H7B)=Sof(C8)=Sof(H8A)=
 Sof(H8B)=Sof(C9)=Sof(H9)=Sof(C10)=Sof(H10A)=Sof(H10B)=FVAR(1)
 Sof(C67A)=Sof(H67C)=Sof(H67D)=Sof(C68A)=Sof(H68C)=Sof(H68D)=Sof(C69A)=
 Sof(H69C)=Sof(H69D)=Sof(C70A)=Sof(H70C)=Sof(H70D)=Sof(O1A)=1-FVAR(2)
 Sof(C67)=Sof(H67A)=Sof(H67B)=Sof(C68)=Sof(H68A)=Sof(H68B)=Sof(C69)=Sof(H69A)=
 Sof(H69B)=Sof(C70)=Sof(H70A)=Sof(H70B)=Sof(O1)=FVAR(2)
6.a Ternary CH refined with riding coordinates:
 C3(H3), C6(H6), C9(H9), C25(H25), C27(H27), C30(H30), C47(H47), C49(H49),
 C52(H52), C3A(H3A), C6A(H6A), C9A(H9A)
6.b Secondary CH2 refined with riding coordinates:
 C2(H2A,H2B), C4(H4A,H4B), C5(H5A,H5B), C7(H7A,H7B), C8(H8A,H8B), C10(H10A,
 H10B), C24(H24A,H24B), C26(H26A,H26B), C28(H28A,H28B), C29(H29A,H29B),
 C31(H31A,H31B), C32(H32A,H32B), C46(H46A,H46B), C48(H48A,H48B), C50(H50A,H50B),
  C51(H51A,H51B), C53(H53A,H53B), C54(H54A,H54B), C67(H67A,H67B), C68(H68A,
 H68B), C69(H69A,H69B), C70(H70A,H70B), C67A(H67C,H67D), C68A(H68C,H68D),
 C69A(H69C,H69D), C70A(H70C,H70D), C2A(H2AA,H2AB), C4A(H4AA,H4AB), C5A(H5AA,
 H5AB), C7A(H7AA,H7AB), C8A(H8AA,H8AB), C10A(H10C,H10D)
6.c Aromatic/amide H refined with riding coordinates:
 C12(H12), C13(H13), C14(H14), C15(H15), C16(H16), C18(H18), C19(H19),
 C20(H20), C21(H21), C22(H22), C34(H34), C35(H35), C36(H36), C37(H37), C38(H38),
  C40(H40), C41(H41), C42(H42), C43(H43), C44(H44), C56(H56), C57(H57),
 C58(H58), C59(H59), C60(H60), C62(H62), C63(H63), C64(H64), C65(H65), C66(H66)
;
_olex2_submission_special_instructions 'No special instructions were received'

loop_
_space_group_symop_operation_xyz
'x, y, z'
'-x, -y, -z'

loop_
_atom_site_label
_atom_site_type_symbol
_atom_site_fract_x
_atom_site_fract_y
_atom_site_fract_z
_atom_site_U_iso_or_equiv
_atom_site_adp_type
_atom_site_occupancy
_atom_site_site_symmetry_order
_atom_site_calc_flag
_atom_site_refinement_flags_posn
_atom_site_refinement_flags_adp
_atom_site_refinement_flags_occupancy
_atom_site_disorder_assembly
_atom_site_disorder_group
C1 C 0.1555(5) 0.8040(4) 0.34449(19) 0.0421(10) Uani 1 1 d D U . . .
C2 C 0.1998(14) 0.9250(8) 0.3469(6) 0.062(2) Uani 0.379(6) 1 d D U P A 1
H2A H 0.194826 0.947758 0.309836 0.074 Uiso 0.379(6) 1 calc R U P A 1
H2B H 0.290053 0.934867 0.363699 0.074 Uiso 0.379(6) 1 calc R U P A 1
C3 C 0.1126(17) 0.9977(10) 0.3807(7) 0.070(2) Uani 0.379(6) 1 d D U P A 1
H3 H 0.139477 1.074728 0.381272 0.084 Uiso 0.379(6) 1 calc R U P A 1
C4 C 0.1225(15) 0.9612(13) 0.4365(6) 0.068(3) Uani 0.379(6) 1 d D U P A 1
H4A H 0.068202 1.004666 0.457851 0.081 Uiso 0.379(6) 1 calc R U P A 1
H4B H 0.212188 0.973231 0.453901 0.081 Uiso 0.379(6) 1 calc R U P A 1
C5 C 0.0130(10) 0.7905(14) 0.3180(6) 0.068(2) Uani 0.379(6) 1 d D U P A 1
H5A H -0.015075 0.714209 0.314428 0.082 Uiso 0.379(6) 1 calc R U P A 1
H5B H 0.005758 0.816012 0.281421 0.082 Uiso 0.379(6) 1 calc R U P A 1
C6 C -0.0798(13) 0.8565(15) 0.3535(7) 0.074(2) Uani 0.379(6) 1 d D U P A 1
H6 H -0.171901 0.846496 0.337646 0.089 Uiso 0.379(6) 1 calc R U P A 1
C7 C -0.0564(15) 0.8215(13) 0.4120(7) 0.073(3) Uani 0.379(6) 1 d D U P A 1
H7A H -0.113951 0.859203 0.434197 0.088 Uiso 0.379(6) 1 calc R U P A 1
H7B H -0.077778 0.744242 0.411410 0.088 Uiso 0.379(6) 1 calc R U P A 1
C8 C 0.1671(15) 0.7737(12) 0.4031(4) 0.058(2) Uani 0.379(6) 1 d D U P A 1
H8A H 0.257794 0.782942 0.419533 0.070 Uiso 0.379(6) 1 calc R U P A 1
H8B H 0.139401 0.697887 0.403625 0.070 Uiso 0.379(6) 1 calc R U P A 1
C9 C 0.0821(15) 0.8450(13) 0.4375(5) 0.066(2) Uani 0.379(6) 1 d D U P A 1
H9 H 0.092395 0.824768 0.475514 0.079 Uiso 0.379(6) 1 calc R U P A 1
C10 C -0.0252(17) 0.9745(15) 0.3514(7) 0.078(3) Uani 0.379(6) 1 d D U P A 1
H10A H -0.026600 0.989841 0.313298 0.094 Uiso 0.379(6) 1 calc R U P A 1
H10B H -0.082700 1.023603 0.367801 0.094 Uiso 0.379(6) 1 calc R U P A 1
C11 C 0.4952(4) 0.7711(3) 0.37595(18) 0.0343(9) Uani 1 1 d . . . . .
C12 C 0.5340(5) 0.8760(4) 0.3965(2) 0.0488(12) Uani 1 1 d . . . . .
H12 H 0.514262 0.933299 0.374939 0.059 Uiso 1 1 calc R U . . .
C13 C 0.6014(6) 0.8971(5) 0.4484(2) 0.0604(15) Uani 1 1 d . . . . .
H13 H 0.625757 0.968210 0.461960 0.072 Uiso 1 1 calc R U . . .
C14 C 0.6324(6) 0.8127(6) 0.4801(2) 0.0636(16) Uani 1 1 d . . . . .
H14 H 0.679037 0.826455 0.515045 0.076 Uiso 1 1 calc R U . . .
C15 C 0.5948(6) 0.7085(5) 0.4604(2) 0.0620(15) Uani 1 1 d . . . . .
H15 H 0.614850 0.651587 0.482185 0.074 Uiso 1 1 calc R U . . .
C16 C 0.5276(5) 0.6873(4) 0.4085(2) 0.0483(12) Uani 1 1 d . . . . .
H16 H 0.503662 0.615973 0.395265 0.058 Uiso 1 1 calc R U . . .
C17 C 0.4497(5) 0.8432(3) 0.26819(17) 0.0366(10) Uani 1 1 d . . . . .
C18 C 0.5833(5) 0.8609(4) 0.2653(2) 0.0443(11) Uani 1 1 d . . . . .
H18 H 0.644066 0.823228 0.286726 0.053 Uiso 1 1 calc R U . . .
C19 C 0.6252(6) 0.9350(4) 0.2305(2) 0.0575(14) Uani 1 1 d . . . . .
H19 H 0.713970 0.946311 0.228605 0.069 Uiso 1 1 calc R U . . .
C20 C 0.5365(7) 0.9915(5) 0.1988(2) 0.0631(16) Uani 1 1 d . . . . .
H20 H 0.565343 1.041546 0.176033 0.076 Uiso 1 1 calc R U . . .
C21 C 0.4058(7) 0.9742(5) 0.2009(2) 0.0653(17) Uani 1 1 d . . . . .
H21 H 0.345673 1.013232 0.179964 0.078 Uiso 1 1 calc R U . . .
C22 C 0.3624(5) 0.8976(4) 0.2347(2) 0.0495(12) Uani 1 1 d . . . . .
H22 H 0.273177 0.883254 0.234392 0.059 Uiso 1 1 calc R U . . .
C23 C 0.0610(4) 0.6014(4) 0.14438(17) 0.0385(10) Uani 1 1 d . . . . .
C24 C 0.0922(5) 0.7083(5) 0.1207(2) 0.0582(14) Uani 1 1 d . . . . .
H24A H 0.163725 0.699776 0.099083 0.070 Uiso 1 1 calc R U . . .
H24B H 0.119488 0.763596 0.150442 0.070 Uiso 1 1 calc R U . . .
C25 C -0.0292(6) 0.7448(6) 0.0840(3) 0.0728(19) Uani 1 1 d . . . . .
H25 H -0.007357 0.813593 0.069061 0.087 Uiso 1 1 calc R U . . .
C26 C -0.0540(5) 0.6155(6) 0.1766(2) 0.0660(17) Uani 1 1 d . . . . .
H26A H -0.028841 0.668398 0.207641 0.079 Uiso 1 1 calc R U . . .
H26B H -0.076324 0.546996 0.190890 0.079 Uiso 1 1 calc R U . . .
C27 C -0.1745(5) 0.6531(6) 0.1409(2) 0.072(2) Uani 1 1 d . . . . .
H27 H -0.246419 0.661837 0.162983 0.086 Uiso 1 1 calc R U . . .
C28 C -0.1398(6) 0.7602(6) 0.1190(3) 0.0754(19) Uani 1 1 d . . . . .
H28A H -0.112546 0.814339 0.149241 0.090 Uiso 1 1 calc R U . . .
H28B H -0.215634 0.785254 0.096911 0.090 Uiso 1 1 calc R U . . .
C29 C 0.0168(6) 0.5162(5) 0.0964(2) 0.0618(16) Uani 1 1 d . . . . .
H29A H -0.005405 0.447548 0.110506 0.074 Uiso 1 1 calc R U . . .
H29B H 0.087348 0.505417 0.074471 0.074 Uiso 1 1 calc R U . . .
C30 C -0.1033(7) 0.5548(7) 0.0605(3) 0.083(2) Uani 1 1 d . . . . .
H30 H -0.130449 0.499797 0.029967 0.099 Uiso 1 1 calc R U . . .
C31 C -0.2140(6) 0.5682(7) 0.0941(3) 0.088(2) Uani 1 1 d . . . . .
H31A H -0.236073 0.499701 0.108317 0.106 Uiso 1 1 calc R U . . .
H31B H -0.290474 0.589931 0.071148 0.106 Uiso 1 1 calc R U . . .
C32 C -0.0697(7) 0.6592(7) 0.0377(3) 0.083(2) Uani 1 1 d . . . . .
H32A H -0.144752 0.681716 0.014164 0.100 Uiso 1 1 calc R U . . .
H32B H 0.001157 0.649687 0.015733 0.100 Uiso 1 1 calc R U . . .
C33 C 0.3874(4) 0.6072(4) 0.11965(17) 0.0358(10) Uani 1 1 d . . . . .
C34 C 0.4499(5) 0.7076(4) 0.13269(19) 0.0440(11) Uani 1 1 d . . . . .
H34 H 0.462083 0.736817 0.168962 0.053 Uiso 1 1 calc R U . . .
C35 C 0.4952(6) 0.7660(5) 0.0921(2) 0.0557(14) Uani 1 1 d . . . . .
H35 H 0.537736 0.833800 0.101553 0.067 Uiso 1 1 calc R U . . .
C36 C 0.4777(6) 0.7241(5) 0.0381(2) 0.0570(14) Uani 1 1 d . . . . .
H36 H 0.506349 0.764123 0.010996 0.068 Uiso 1 1 calc R U . . .
C37 C 0.4178(5) 0.6232(5) 0.02484(19) 0.0516(13) Uani 1 1 d . . . . .
H37 H 0.407674 0.593756 -0.011392 0.062 Uiso 1 1 calc R U . . .
C38 C 0.3720(5) 0.5644(4) 0.06483(18) 0.0421(11) Uani 1 1 d . . . . .
H38 H 0.330751 0.496139 0.055238 0.051 Uiso 1 1 calc R U . . .
C39 C 0.3333(5) 0.3953(4) 0.14560(18) 0.0433(11) Uani 1 1 d . . . . .
C40 C 0.4586(6) 0.3644(5) 0.1393(2) 0.0603(15) Uani 1 1 d . . . . .
H40 H 0.528658 0.414688 0.149386 0.072 Uiso 1 1 calc R U . . .
C41 C 0.4822(8) 0.2621(6) 0.1187(3) 0.076(2) Uani 1 1 d . . . . .
H41 H 0.567012 0.243484 0.114909 0.092 Uiso 1 1 calc R U . . .
C42 C 0.3806(9) 0.1887(6) 0.1038(3) 0.081(2) Uani 1 1 d . . . . .
H42 H 0.395727 0.119732 0.089138 0.097 Uiso 1 1 calc R U . . .
C43 C 0.2545(8) 0.2154(5) 0.1103(3) 0.075(2) Uani 1 1 d . . . . .
H43 H 0.185136 0.164387 0.100283 0.090 Uiso 1 1 calc R U . . .
C44 C 0.2322(6) 0.3192(4) 0.1318(2) 0.0573(14) Uani 1 1 d . . . . .
H44 H 0.147755 0.336935 0.136926 0.069 Uiso 1 1 calc R U . . .
C45 C 0.4908(4) 0.3493(3) 0.33235(17) 0.0307(9) Uani 1 1 d . . . . .
C46 C 0.4290(5) 0.2657(4) 0.36597(18) 0.0378(10) Uani 1 1 d . . . . .
H46A H 0.356956 0.225341 0.343113 0.045 Uiso 1 1 calc R U . . .
H46B H 0.394838 0.303017 0.396673 0.045 Uiso 1 1 calc R U . . .
C47 C 0.5312(5) 0.1869(4) 0.38752(19) 0.0417(11) Uani 1 1 d . . . . .
H47 H 0.489681 0.133119 0.407992 0.050 Uiso 1 1 calc R U . . .
C48 C 0.6025(4) 0.4111(3) 0.37104(18) 0.0350(9) Uani 1 1 d . . . . .
H48A H 0.643891 0.465208 0.351403 0.042 Uiso 1 1 calc R U . . .
H48B H 0.567413 0.448312 0.401529 0.042 Uiso 1 1 calc R U . . .
C49 C 0.7042(5) 0.3331(4) 0.39306(19) 0.0426(11) Uani 1 1 d . . . . .
H49 H 0.774756 0.374484 0.417246 0.051 Uiso 1 1 calc R U . . .
C50 C 0.6413(5) 0.2496(4) 0.4254(2) 0.0479(12) Uani 1 1 d . . . . .
H50A H 0.705741 0.200210 0.439352 0.058 Uiso 1 1 calc R U . . .
H50B H 0.607004 0.285692 0.456437 0.058 Uiso 1 1 calc R U . . .
C51 C 0.5499(4) 0.2900(4) 0.28515(17) 0.0361(10) Uani 1 1 d . . . . .
H51A H 0.481078 0.249684 0.260355 0.043 Uiso 1 1 calc R U . . .
H51B H 0.591214 0.342578 0.264609 0.043 Uiso 1 1 calc R U . . .
C52 C 0.6510(5) 0.2119(4) 0.3075(2) 0.0421(11) Uani 1 1 d . . . . .
H52 H 0.687148 0.174569 0.276828 0.050 Uiso 1 1 calc R U . . .
C53 C 0.5857(5) 0.1287(4) 0.3391(2) 0.0472(12) Uani 1 1 d . . . . .
H53A H 0.648718 0.077761 0.352475 0.057 Uiso 1 1 calc R U . . .
H53B H 0.515426 0.088521 0.315081 0.057 Uiso 1 1 calc R U . . .
C54 C 0.7604(5) 0.2761(4) 0.3451(2) 0.0477(12) Uani 1 1 d . . . . .
H54A H 0.801452 0.329348 0.324823 0.057 Uiso 1 1 calc R U . . .
H54B H 0.826164 0.227614 0.358726 0.057 Uiso 1 1 calc R U . . .
C55 C 0.1893(4) 0.4232(4) 0.37384(17) 0.0332(9) Uani 1 1 d . . . . .
C56 C 0.2325(6) 0.5048(4) 0.4138(2) 0.0542(13) Uani 1 1 d . . . . .
H56 H 0.284927 0.562439 0.405200 0.065 Uiso 1 1 calc R U . . .
C57 C 0.1998(7) 0.5030(5) 0.4660(2) 0.0694(18) Uani 1 1 d . . . . .
H57 H 0.229684 0.559538 0.492191 0.083 Uiso 1 1 calc R U . . .
C58 C 0.1241(6) 0.4191(6) 0.4799(2) 0.0644(17) Uani 1 1 d . . . . .
H58 H 0.103876 0.417594 0.515559 0.077 Uiso 1 1 calc R U . . .
C59 C 0.0781(5) 0.3372(5) 0.4410(2) 0.0591(15) Uani 1 1 d . . . . .
H59 H 0.025006 0.280506 0.450207 0.071 Uiso 1 1 calc R U . . .
C60 C 0.1101(5) 0.3380(5) 0.3877(2) 0.0482(12) Uani 1 1 d . . . . .
H60 H 0.078808 0.281852 0.361492 0.058 Uiso 1 1 calc R U . . .
C61 C 0.1382(5) 0.3232(4) 0.26589(18) 0.0411(11) Uani 1 1 d . . . . .
C62 C 0.1759(6) 0.2197(4) 0.2506(2) 0.0544(13) Uani 1 1 d . . . . .
H62 H 0.262406 0.202706 0.259830 0.065 Uiso 1 1 calc R U . . .
C63 C 0.0886(7) 0.1424(5) 0.2224(3) 0.0731(19) Uani 1 1 d . . . . .
H63 H 0.116064 0.073926 0.212663 0.088 Uiso 1 1 calc R U . . .
C64 C -0.0401(8) 0.1665(7) 0.2085(3) 0.084(2) Uani 1 1 d . . . . .
H64 H -0.099761 0.113696 0.189961 0.101 Uiso 1 1 calc R U . . .
C65 C -0.0799(6) 0.2682(7) 0.2221(3) 0.0731(19) Uani 1 1 d . . . . .
H65 H -0.165970 0.285040 0.211700 0.088 Uiso 1 1 calc R U . . .
C66 C 0.0085(5) 0.3464(5) 0.2514(2) 0.0584(15) Uani 1 1 d . . . . .
H66 H -0.019498 0.414678 0.261243 0.070 Uiso 1 1 calc R U . . .
Cl1 Cl 0.65872(13) 0.58162(13) 0.25518(6) 0.0601(4) Uani 1 1 d . . . . .
Fe1 Fe 0.20758(6) 0.60404(5) 0.26182(2) 0.03207(15) Uani 1 1 d . . . . .
Fe2 Fe 0.44835(6) 0.55322(5) 0.26773(2) 0.03065(15) Uani 1 1 d . . . . .
N1 N 0.2378(4) 0.7346(3) 0.31216(14) 0.0350(8) Uani 1 1 d . . . . .
N2 N 0.1721(4) 0.5689(3) 0.18264(14) 0.0369(8) Uani 1 1 d . . . . .
N3 N 0.3992(3) 0.4290(3) 0.30891(14) 0.0323(8) Uani 1 1 d . . . . .
P1 P 0.39590(11) 0.73654(9) 0.30898(4) 0.0323(2) Uani 1 1 d . . . . .
P2 P 0.32043(11) 0.53489(10) 0.17374(4) 0.0340(3) Uani 1 1 d . . . . .
P3 P 0.23947(11) 0.43474(9) 0.30596(4) 0.0316(2) Uani 1 1 d . . . . .
C67 C -0.179(2) 0.1788(13) 0.0595(11) 0.166(4) Uani 0.543(9) 1 d D U P B 1
H67A H -0.129198 0.228033 0.087780 0.200 Uiso 0.543(9) 1 calc R U P B 1
H67B H -0.215354 0.219934 0.029611 0.200 Uiso 0.543(9) 1 calc R U P B 1
C68 C -0.0937(16) 0.0890(18) 0.0389(10) 0.172(4) Uani 0.543(9) 1 d D U P B 1
H68A H -0.047858 0.112416 0.009400 0.206 Uiso 0.543(9) 1 calc R U P B 1
H68B H -0.030615 0.068216 0.068396 0.206 Uiso 0.543(9) 1 calc R U P B 1
C69 C -0.194(2) -0.0042(16) 0.0182(11) 0.173(4) Uani 0.543(9) 1 d D U P B 1
H69A H -0.163294 -0.072759 0.030110 0.207 Uiso 0.543(9) 1 calc R U P B 1
H69B H -0.212174 -0.009770 -0.021528 0.207 Uiso 0.543(9) 1 calc R U P B 1
C70 C -0.3173(17) 0.0261(17) 0.0444(11) 0.172(4) Uani 0.543(9) 1 d D U P B 1
H70A H -0.386702 0.042666 0.016300 0.207 Uiso 0.543(9) 1 calc R U P B 1
H70B H -0.347996 -0.033538 0.063694 0.207 Uiso 0.543(9) 1 calc R U P B 1
O1 O -0.2802(16) 0.1179(15) 0.0812(7) 0.167(4) Uani 0.543(9) 1 d D U P B 1
C67A C -0.297(3) 0.007(2) 0.0126(9) 0.172(4) Uani 0.457(9) 1 d D U P B 2
H67C H -0.292653 -0.068730 0.000233 0.206 Uiso 0.457(9) 1 calc R U P B 2
H67D H -0.386155 0.028364 0.004587 0.206 Uiso 0.457(9) 1 calc R U P B 2
C68A C -0.247(3) 0.028(2) 0.0747(9) 0.170(4) Uani 0.457(9) 1 d D U P B 2
H68C H -0.312712 0.008155 0.097317 0.204 Uiso 0.457(9) 1 calc R U P B 2
H68D H -0.168055 -0.010155 0.084960 0.204 Uiso 0.457(9) 1 calc R U P B 2
C69A C -0.219(4) 0.151(2) 0.0775(10) 0.171(4) Uani 0.457(9) 1 d D U P B 2
H69C H -0.158192 0.176255 0.109637 0.205 Uiso 0.457(9) 1 calc R U P B 2
H69D H -0.298552 0.189423 0.077288 0.205 Uiso 0.457(9) 1 calc R U P B 2
C70A C -0.158(3) 0.161(2) 0.0241(10) 0.170(4) Uani 0.457(9) 1 d D U P B 2
H70C H -0.179131 0.229587 0.008951 0.204 Uiso 0.457(9) 1 calc R U P B 2
H70D H -0.063504 0.159192 0.031329 0.204 Uiso 0.457(9) 1 calc R U P B 2
O1A O -0.209(2) 0.0741(18) -0.0129(7) 0.175(4) Uani 0.457(9) 1 d D U P B 2
C2A C 0.1323(11) 0.9132(7) 0.3217(4) 0.0613(19) Uani 0.621(6) 1 d D U P A 2
H2AA H 0.093012 0.901761 0.283651 0.074 Uiso 0.621(6) 1 calc R U P A 2
H2AB H 0.215572 0.953074 0.322643 0.074 Uiso 0.621(6) 1 calc R U P A 2
C3A C 0.0410(12) 0.9826(9) 0.3549(5) 0.074(2) Uani 0.621(6) 1 d D U P A 2
H3A H 0.029076 1.053689 0.340366 0.089 Uiso 0.621(6) 1 calc R U P A 2
C4A C 0.0945(12) 0.9936(9) 0.4131(5) 0.076(2) Uani 0.621(6) 1 d D U P A 2
H4AA H 0.036260 1.035210 0.433345 0.092 Uiso 0.621(6) 1 calc R U P A 2
H4AB H 0.178199 1.034018 0.417384 0.092 Uiso 0.621(6) 1 calc R U P A 2
C5A C 0.0234(8) 0.7384(8) 0.3412(4) 0.0610(19) Uani 0.621(6) 1 d D U P A 2
H5AA H 0.037540 0.669934 0.357320 0.073 Uiso 0.621(6) 1 calc R U P A 2
H5AB H -0.013050 0.722576 0.302974 0.073 Uiso 0.621(6) 1 calc R U P A 2
C6A C -0.0766(9) 0.8039(9) 0.3725(5) 0.068(2) Uani 0.621(6) 1 d D U P A 2
H6A H -0.162070 0.764690 0.369073 0.082 Uiso 0.621(6) 1 calc R U P A 2
C7A C -0.0144(11) 0.8227(9) 0.4327(4) 0.072(2) Uani 0.621(6) 1 d D U P A 2
H7AA H -0.073724 0.860662 0.453940 0.086 Uiso 0.621(6) 1 calc R U P A 2
H7AB H 0.000687 0.753341 0.447737 0.086 Uiso 0.621(6) 1 calc R U P A 2
C8A C 0.2074(9) 0.8217(9) 0.4055(3) 0.060(2) Uani 0.621(6) 1 d D U P A 2
H8AA H 0.292309 0.860295 0.410057 0.072 Uiso 0.621(6) 1 calc R U P A 2
H8AB H 0.218182 0.752021 0.420734 0.072 Uiso 0.621(6) 1 calc R U P A 2
C9A C 0.1124(10) 0.8880(10) 0.4372(4) 0.068(2) Uani 0.621(6) 1 d D U P A 2
H9A H 0.149319 0.900741 0.475994 0.081 Uiso 0.621(6) 1 calc R U P A 2
C10A C -0.0860(11) 0.9137(11) 0.3465(5) 0.075(2) Uani 0.621(6) 1 d D U P A 2
H10C H -0.114011 0.899960 0.307376 0.090 Uiso 0.621(6) 1 calc R U P A 2
H10D H -0.152357 0.954444 0.362057 0.090 Uiso 0.621(6) 1 calc R U P A 2

loop_
_atom_site_aniso_label
_atom_site_aniso_U_11
_atom_site_aniso_U_22
_atom_site_aniso_U_33
_atom_site_aniso_U_23
_atom_site_aniso_U_13
_atom_site_aniso_U_12
C1 0.039(2) 0.050(2) 0.039(2) 0.0006(19) 0.0089(18) 0.0107(19)
C2 0.062(5) 0.064(4) 0.063(5) 0.003(4) 0.019(4) 0.016(4)
C3 0.071(5) 0.071(4) 0.070(5) 0.004(4) 0.016(4) 0.015(4)
C4 0.071(5) 0.074(5) 0.060(5) 0.000(5) 0.016(5) 0.015(5)
C5 0.055(4) 0.080(5) 0.069(5) -0.002(4) 0.005(4) 0.011(4)
C6 0.061(4) 0.086(5) 0.076(4) 0.001(4) 0.010(4) 0.009(4)
C7 0.060(5) 0.091(5) 0.069(5) -0.002(5) 0.014(5) 0.007(5)
C8 0.055(5) 0.070(5) 0.054(4) 0.008(4) 0.018(4) 0.013(4)
C9 0.062(4) 0.080(5) 0.057(4) 0.002(4) 0.017(4) 0.011(4)
C10 0.070(5) 0.085(5) 0.081(5) 0.006(5) 0.012(5) 0.014(5)
C11 0.031(2) 0.032(2) 0.040(2) 0.0044(18) 0.0052(18) -0.0016(17)
C12 0.060(4) 0.040(3) 0.044(3) 0.004(2) 0.001(2) -0.009(2)
C13 0.065(4) 0.064(4) 0.046(3) -0.008(3) 0.001(3) -0.020(3)
C14 0.052(4) 0.096(5) 0.038(3) 0.002(3) -0.007(2) -0.006(3)
C15 0.062(4) 0.071(4) 0.052(3) 0.022(3) -0.006(3) 0.010(3)
C16 0.051(3) 0.046(3) 0.048(3) 0.009(2) -0.003(2) 0.011(2)
C17 0.048(3) 0.035(2) 0.027(2) 0.0035(17) 0.0025(18) 0.0002(19)
C18 0.045(3) 0.043(3) 0.044(3) 0.004(2) 0.005(2) -0.010(2)
C19 0.061(4) 0.056(3) 0.056(3) 0.006(3) 0.017(3) -0.018(3)
C20 0.095(5) 0.047(3) 0.052(3) 0.015(3) 0.026(3) -0.003(3)
C21 0.085(5) 0.060(4) 0.058(4) 0.027(3) 0.020(3) 0.017(3)
C22 0.049(3) 0.052(3) 0.051(3) 0.013(2) 0.009(2) 0.010(2)
C23 0.024(2) 0.063(3) 0.029(2) 0.007(2) 0.0014(17) 0.006(2)
C24 0.044(3) 0.067(4) 0.066(4) 0.025(3) 0.001(3) 0.011(3)
C25 0.049(4) 0.091(5) 0.087(5) 0.048(4) 0.012(3) 0.018(3)
C26 0.045(3) 0.118(5) 0.042(3) 0.027(3) 0.015(2) 0.020(3)
C27 0.030(3) 0.140(6) 0.053(3) 0.034(4) 0.013(2) 0.024(3)
C28 0.057(4) 0.094(5) 0.075(4) 0.014(4) -0.003(3) 0.034(4)
C29 0.050(4) 0.080(4) 0.049(3) -0.008(3) -0.014(3) 0.014(3)
C30 0.065(5) 0.117(6) 0.056(4) -0.014(4) -0.029(3) 0.025(4)
C31 0.039(4) 0.111(6) 0.109(6) 0.032(5) -0.023(4) 0.004(4)
C32 0.064(4) 0.145(7) 0.044(3) 0.025(4) -0.001(3) 0.035(4)
C33 0.028(2) 0.052(3) 0.029(2) 0.0059(18) 0.0027(17) 0.0086(19)
C34 0.042(3) 0.056(3) 0.036(2) 0.005(2) 0.009(2) 0.000(2)
C35 0.059(4) 0.058(3) 0.051(3) 0.009(3) 0.010(3) -0.007(3)
C36 0.062(4) 0.075(4) 0.040(3) 0.017(3) 0.020(2) 0.005(3)
C37 0.050(3) 0.079(4) 0.028(2) 0.009(2) 0.007(2) 0.007(3)
C38 0.039(3) 0.058(3) 0.029(2) 0.006(2) 0.0047(19) 0.001(2)
C39 0.056(3) 0.047(3) 0.029(2) 0.0085(19) 0.009(2) 0.011(2)
C40 0.068(4) 0.063(4) 0.053(3) 0.008(3) 0.012(3) 0.020(3)
C41 0.097(6) 0.076(5) 0.063(4) 0.009(3) 0.024(4) 0.037(4)
C42 0.135(7) 0.063(4) 0.049(4) 0.004(3) 0.021(4) 0.030(5)
C43 0.108(6) 0.056(4) 0.057(4) -0.001(3) 0.001(4) -0.008(4)
C44 0.070(4) 0.052(3) 0.049(3) 0.007(2) 0.004(3) -0.001(3)
C45 0.030(2) 0.031(2) 0.032(2) 0.0018(16) 0.0078(17) 0.0010(17)
C46 0.039(3) 0.040(2) 0.037(2) 0.0120(19) 0.0118(19) -0.0003(19)
C47 0.046(3) 0.036(2) 0.047(3) 0.014(2) 0.013(2) 0.003(2)
C48 0.037(3) 0.031(2) 0.036(2) 0.0014(17) 0.0029(18) 0.0004(18)
C49 0.040(3) 0.045(3) 0.040(2) 0.000(2) -0.004(2) 0.003(2)
C50 0.052(3) 0.051(3) 0.041(3) 0.012(2) 0.000(2) 0.013(2)
C51 0.038(3) 0.037(2) 0.035(2) 0.0047(18) 0.0100(18) -0.0030(19)
C52 0.042(3) 0.037(2) 0.049(3) -0.003(2) 0.015(2) 0.004(2)
C53 0.049(3) 0.035(2) 0.059(3) 0.003(2) 0.010(2) 0.006(2)
C54 0.033(3) 0.050(3) 0.061(3) 0.003(2) 0.013(2) 0.005(2)
C55 0.025(2) 0.043(2) 0.033(2) 0.0085(18) 0.0044(17) 0.0054(18)
C56 0.066(4) 0.055(3) 0.042(3) 0.000(2) 0.014(2) -0.004(3)
C57 0.099(5) 0.073(4) 0.037(3) -0.004(3) 0.017(3) -0.001(4)
C58 0.070(4) 0.098(5) 0.033(3) 0.016(3) 0.022(3) 0.027(4)
C59 0.046(3) 0.088(4) 0.047(3) 0.025(3) 0.014(2) -0.006(3)
C60 0.038(3) 0.070(3) 0.037(2) 0.012(2) 0.006(2) -0.009(2)
C61 0.038(3) 0.052(3) 0.032(2) 0.006(2) 0.0011(19) -0.011(2)
C62 0.058(4) 0.053(3) 0.049(3) -0.002(2) 0.003(2) -0.011(3)
C63 0.092(6) 0.057(4) 0.066(4) -0.006(3) 0.004(4) -0.019(3)
C64 0.074(5) 0.102(6) 0.067(4) -0.003(4) -0.006(4) -0.047(4)
C65 0.041(4) 0.112(6) 0.061(4) 0.008(4) -0.002(3) -0.024(4)
C66 0.045(3) 0.087(4) 0.040(3) 0.006(3) 0.001(2) -0.013(3)
Cl1 0.0325(7) 0.0785(10) 0.0757(9) 0.0296(7) 0.0184(6) 0.0012(6)
Fe1 0.0291(3) 0.0420(4) 0.0248(3) 0.0048(2) 0.0012(2) 0.0016(3)
Fe2 0.0265(3) 0.0382(3) 0.0282(3) 0.0089(2) 0.0043(2) -0.0009(2)
N1 0.032(2) 0.036(2) 0.0353(19) 0.0008(15) 0.0010(15) 0.0003(15)
N2 0.028(2) 0.057(2) 0.0263(17) 0.0056(16) 0.0009(14) 0.0045(17)
N3 0.029(2) 0.0382(19) 0.0322(18) 0.0108(15) 0.0065(14) 0.0042(15)
P1 0.0325(6) 0.0325(6) 0.0321(5) 0.0058(4) 0.0038(4) -0.0014(4)
P2 0.0303(6) 0.0455(7) 0.0264(5) 0.0068(5) 0.0026(4) 0.0035(5)
P3 0.0285(6) 0.0399(6) 0.0267(5) 0.0058(4) 0.0051(4) -0.0024(4)
C67 0.166(10) 0.162(9) 0.179(10) 0.002(8) 0.066(8) -0.007(7)
C68 0.167(10) 0.167(9) 0.188(9) -0.001(7) 0.059(7) -0.003(7)
C69 0.172(10) 0.165(9) 0.187(10) -0.002(7) 0.058(7) -0.002(8)
C70 0.168(10) 0.168(8) 0.187(10) 0.001(7) 0.060(7) -0.009(7)
O1 0.164(9) 0.164(9) 0.182(9) 0.001(7) 0.071(7) -0.001(7)
C67A 0.169(10) 0.168(9) 0.185(10) -0.007(8) 0.064(8) -0.008(8)
C68A 0.171(10) 0.164(9) 0.182(9) -0.001(8) 0.062(7) -0.008(8)
C69A 0.168(9) 0.166(8) 0.185(9) -0.002(7) 0.060(7) -0.005(7)
C70A 0.169(10) 0.163(9) 0.185(10) 0.001(8) 0.064(8) -0.007(8)
O1A 0.175(10) 0.166(9) 0.188(10) -0.001(7) 0.059(7) -0.008(8)
C2A 0.061(4) 0.062(4) 0.067(4) 0.013(3) 0.018(3) 0.022(3)
C3A 0.066(4) 0.080(4) 0.079(4) 0.008(4) 0.018(4) 0.014(4)
C4A 0.075(4) 0.079(4) 0.075(4) -0.006(4) 0.017(4) 0.010(4)
C5A 0.047(4) 0.075(4) 0.062(4) -0.002(4) 0.015(3) 0.002(3)
C6A 0.052(4) 0.088(4) 0.067(4) 0.005(4) 0.016(3) 0.000(4)
C7A 0.063(5) 0.092(5) 0.063(4) 0.002(4) 0.016(4) 0.012(4)
C8A 0.055(4) 0.074(4) 0.051(4) -0.003(4) 0.011(3) 0.014(4)
C9A 0.065(4) 0.082(4) 0.057(3) -0.004(4) 0.014(3) 0.012(4)
C10A 0.059(4) 0.084(5) 0.082(5) 0.006(5) 0.006(4) 0.017(4)

loop_
_atom_type_symbol
_atom_type_description
_atom_type_scat_dispersion_real
_atom_type_scat_dispersion_imag
_atom_type_scat_source
C C 0.0033 0.0016 'International Tables Vol C Tables 4.2.6.8 and 6.1.1.4'
H H 0.0000 0.0000 'International Tables Vol C Tables 4.2.6.8 and 6.1.1.4'
Cl Cl 0.1484 0.1585 'International Tables Vol C Tables 4.2.6.8 and 6.1.1.4'
Fe Fe 0.3463 0.8444 'International Tables Vol C Tables 4.2.6.8 and 6.1.1.4'
N N 0.0061 0.0033 'International Tables Vol C Tables 4.2.6.8 and 6.1.1.4'
O O 0.0106 0.0060 'International Tables Vol C Tables 4.2.6.8 and 6.1.1.4'
P P 0.1023 0.0942 'International Tables Vol C Tables 4.2.6.8 and 6.1.1.4'

loop_
_geom_angle_atom_site_label_1
_geom_angle_atom_site_label_2
_geom_angle_atom_site_label_3
_geom_angle
_geom_angle_site_symmetry_1
_geom_angle_site_symmetry_3
_geom_angle_publ_flag
C5 C1 C2 108.3(9) . . ?
C8 C1 C2 106.5(9) . . ?
C8 C1 C5 110.2(9) . . ?
N1 C1 C2 111.7(5) . . ?
N1 C1 C5 109.6(6) . . ?
N1 C1 C8 110.4(6) . . ?
N1 C1 C2A 113.3(4) . . ?
N1 C1 C5A 105.1(5) . . ?
N1 C1 C8A 113.8(5) . . ?
C2A C1 C5A 109.3(7) . . ?
C2A C1 C8A 109.1(6) . . ?
C8A C1 C5A 105.8(6) . . ?
C1 C2 H2A 109.3 . . ?
C1 C2 H2B 109.3 . . ?
C1 C2 C3 111.5(8) . . ?
H2A C2 H2B 108.0 . . ?
C3 C2 H2A 109.3 . . ?
C3 C2 H2B 109.3 . . ?
C2 C3 H3 111.3 . . ?
C4 C3 C2 107.9(12) . . ?
C4 C3 H3 111.3 . . ?
C4 C3 C10 110.1(12) . . ?
C10 C3 C2 104.7(13) . . ?
C10 C3 H3 111.3 . . ?
C3 C4 H4A 109.0 . . ?
C3 C4 H4B 109.0 . . ?
C3 C4 C9 113.1(10) . . ?
H4A C4 H4B 107.8 . . ?
C9 C4 H4A 109.0 . . ?
C9 C4 H4B 109.0 . . ?
C1 C5 H5A 109.4 . . ?
C1 C5 H5B 109.4 . . ?
C1 C5 C6 111.3(8) . . ?
H5A C5 H5B 108.0 . . ?
C6 C5 H5A 109.4 . . ?
C6 C5 H5B 109.4 . . ?
C5 C6 H6 112.2 . . ?
C7 C6 C5 107.7(12) . . ?
C7 C6 H6 112.2 . . ?
C7 C6 C10 110.6(11) . . ?
C10 C6 C5 101.4(12) . . ?
C10 C6 H6 112.2 . . ?
C6 C7 H7A 109.2 . . ?
C6 C7 H7B 109.2 . . ?
H7A C7 H7B 107.9 . . ?
C9 C7 C6 112.0(10) . . ?
C9 C7 H7A 109.2 . . ?
C9 C7 H7B 109.2 . . ?
C1 C8 H8A 109.4 . . ?
C1 C8 H8B 109.4 . . ?
C1 C8 C9 111.2(8) . . ?
H8A C8 H8B 108.0 . . ?
C9 C8 H8A 109.4 . . ?
C9 C8 H8B 109.4 . . ?
C4 C9 C7 111.5(11) . . ?
C4 C9 C8 109.9(11) . . ?
C4 C9 H9 109.7 . . ?
C7 C9 C8 106.3(11) . . ?
C7 C9 H9 109.7 . . ?
C8 C9 H9 109.7 . . ?
C3 C10 C6 114.4(11) . . ?
C3 C10 H10A 108.7 . . ?
C3 C10 H10B 108.7 . . ?
C6 C10 H10A 108.7 . . ?
C6 C10 H10B 108.7 . . ?
H10A C10 H10B 107.6 . . ?
C12 C11 C16 118.3(4) . . ?
C12 C11 P1 123.8(4) . . ?
C16 C11 P1 117.8(3) . . ?
C11 C12 H12 119.5 . . ?
C13 C12 C11 121.0(5) . . ?
C13 C12 H12 119.5 . . ?
C12 C13 H13 120.1 . . ?
C14 C13 C12 119.7(5) . . ?
C14 C13 H13 120.1 . . ?
C13 C14 H14 120.0 . . ?
C15 C14 C13 120.0(5) . . ?
C15 C14 H14 120.0 . . ?
C14 C15 H15 119.8 . . ?
C14 C15 C16 120.4(5) . . ?
C16 C15 H15 119.8 . . ?
C11 C16 H16 119.7 . . ?
C15 C16 C11 120.6(5) . . ?
C15 C16 H16 119.7 . . ?
C18 C17 P1 119.3(3) . . ?
C22 C17 C18 118.5(4) . . ?
C22 C17 P1 121.7(4) . . ?
C17 C18 H18 120.0 . . ?
C19 C18 C17 120.0(5) . . ?
C19 C18 H18 120.0 . . ?
C18 C19 H19 119.7 . . ?
C20 C19 C18 120.6(6) . . ?
C20 C19 H19 119.7 . . ?
C19 C20 H20 120.0 . . ?
C21 C20 C19 119.9(5) . . ?
C21 C20 H20 120.0 . . ?
C20 C21 H21 120.0 . . ?
C20 C21 C22 119.9(5) . . ?
C22 C21 H21 120.0 . . ?
C17 C22 C21 120.9(5) . . ?
C17 C22 H22 119.5 . . ?
C21 C22 H22 119.5 . . ?
C24 C23 C29 108.2(4) . . ?
C26 C23 C24 108.7(5) . . ?
C26 C23 C29 107.1(5) . . ?
N2 C23 C24 111.7(4) . . ?
N2 C23 C26 107.5(4) . . ?
N2 C23 C29 113.4(4) . . ?
C23 C24 H24A 109.5 . . ?
C23 C24 H24B 109.5 . . ?
C23 C24 C25 110.7(5) . . ?
H24A C24 H24B 108.1 . . ?
C25 C24 H24A 109.5 . . ?
C25 C24 H24B 109.5 . . ?
C24 C25 H25 109.6 . . ?
C28 C25 C24 108.8(5) . . ?
C28 C25 H25 109.6 . . ?
C32 C25 C24 109.1(5) . . ?
C32 C25 H25 109.6 . . ?
C32 C25 C28 110.2(6) . . ?
C23 C26 H26A 109.2 . . ?
C23 C26 H26B 109.2 . . ?
C23 C26 C27 111.9(4) . . ?
H26A C26 H26B 107.9 . . ?
C27 C26 H26A 109.2 . . ?
C27 C26 H26B 109.2 . . ?
C26 C27 H27 109.8 . . ?
C28 C27 C26 109.2(5) . . ?
C28 C27 H27 109.8 . . ?
C31 C27 C26 108.3(6) . . ?
C31 C27 H27 109.8 . . ?
C31 C27 C28 110.0(5) . . ?
C25 C28 H28A 109.9 . . ?
C25 C28 H28B 109.9 . . ?
C27 C28 C25 109.1(5) . . ?
C27 C28 H28A 109.9 . . ?
C27 C28 H28B 109.9 . . ?
H28A C28 H28B 108.3 . . ?
C23 C29 H29A 109.7 . . ?
C23 C29 H29B 109.7 . . ?
C23 C29 C30 109.7(5) . . ?
H29A C29 H29B 108.2 . . ?
C30 C29 H29A 109.7 . . ?
C30 C29 H29B 109.7 . . ?
C29 C30 H30 108.9 . . ?
C31 C30 C29 109.7(6) . . ?
C31 C30 H30 108.9 . . ?
C32 C30 C29 110.2(6) . . ?
C32 C30 H30 108.9 . . ?
C32 C30 C31 110.3(6) . . ?
C27 C31 H31A 109.7 . . ?
C27 C31 H31B 109.7 . . ?
C30 C31 C27 109.6(5) . . ?
C30 C31 H31A 109.7 . . ?
C30 C31 H31B 109.7 . . ?
H31A C31 H31B 108.2 . . ?
C25 C32 H32A 109.8 . . ?
C25 C32 H32B 109.8 . . ?
C30 C32 C25 109.5(5) . . ?
C30 C32 H32A 109.8 . . ?
C30 C32 H32B 109.8 . . ?
H32A C32 H32B 108.2 . . ?
C34 C33 C38 118.5(4) . . ?
C34 C33 P2 119.6(3) . . ?
C38 C33 P2 121.9(4) . . ?
C33 C34 H34 119.7 . . ?
C33 C34 C35 120.6(5) . . ?
C35 C34 H34 119.7 . . ?
C34 C35 H35 119.7 . . ?
C36 C35 C34 120.6(5) . . ?
C36 C35 H35 119.7 . . ?
C35 C36 H36 120.3 . . ?
C37 C36 C35 119.3(5) . . ?
C37 C36 H36 120.3 . . ?
C36 C37 H37 119.7 . . ?
C36 C37 C38 120.6(5) . . ?
C38 C37 H37 119.7 . . ?
C33 C38 H38 119.8 . . ?
C37 C38 C33 120.4(5) . . ?
C37 C38 H38 119.8 . . ?
C40 C39 P2 116.0(4) . . ?
C44 C39 C40 117.9(5) . . ?
C44 C39 P2 126.0(4) . . ?
C39 C40 H40 119.0 . . ?
C41 C40 C39 122.1(6) . . ?
C41 C40 H40 119.0 . . ?
C40 C41 H41 120.4 . . ?
C42 C41 C40 119.2(7) . . ?
C42 C41 H41 120.4 . . ?
C41 C42 H42 119.7 . . ?
C41 C42 C43 120.7(7) . . ?
C43 C42 H42 119.7 . . ?
C42 C43 H43 120.3 . . ?
C42 C43 C44 119.5(7) . . ?
C44 C43 H43 120.3 . . ?
C39 C44 C43 120.6(6) . . ?
C39 C44 H44 119.7 . . ?
C43 C44 H44 119.7 . . ?
C48 C45 C46 106.8(3) . . ?
C51 C45 C46 109.5(3) . . ?
C51 C45 C48 108.1(3) . . ?
N3 C45 C46 114.7(3) . . ?
N3 C45 C48 108.9(3) . . ?
N3 C45 C51 108.6(3) . . ?
C45 C46 H46A 109.6 . . ?
C45 C46 H46B 109.6 . . ?
C45 C46 C47 110.4(4) . . ?
H46A C46 H46B 108.1 . . ?
C47 C46 H46A 109.6 . . ?
C47 C46 H46B 109.6 . . ?
C46 C47 H47 109.3 . . ?
C50 C47 C46 109.6(4) . . ?
C50 C47 H47 109.3 . . ?
C50 C47 C53 109.9(4) . . ?
C53 C47 C46 109.5(4) . . ?
C53 C47 H47 109.3 . . ?
C45 C48 H48A 109.5 . . ?
C45 C48 H48B 109.5 . . ?
H48A C48 H48B 108.1 . . ?
C49 C48 C45 110.8(4) . . ?
C49 C48 H48A 109.5 . . ?
C49 C48 H48B 109.5 . . ?
C48 C49 H49 109.2 . . ?
C50 C49 C48 110.0(4) . . ?
C50 C49 H49 109.2 . . ?
C54 C49 C48 109.3(4) . . ?
C54 C49 H49 109.2 . . ?
C54 C49 C50 109.9(4) . . ?
C47 C50 C49 108.6(4) . . ?
C47 C50 H50A 110.0 . . ?
C47 C50 H50B 110.0 . . ?
C49 C50 H50A 110.0 . . ?
C49 C50 H50B 110.0 . . ?
H50A C50 H50B 108.4 . . ?
C45 C51 H51A 109.5 . . ?
C45 C51 H51B 109.5 . . ?
H51A C51 H51B 108.1 . . ?
C52 C51 C45 110.6(4) . . ?
C52 C51 H51A 109.5 . . ?
C52 C51 H51B 109.5 . . ?
C51 C52 H52 109.4 . . ?
C53 C52 C51 109.4(4) . . ?
C53 C52 H52 109.4 . . ?
C53 C52 C54 110.1(4) . . ?
C54 C52 C51 109.2(4) . . ?
C54 C52 H52 109.4 . . ?
C47 C53 H53A 109.8 . . ?
C47 C53 H53B 109.8 . . ?
C52 C53 C47 109.4(4) . . ?
C52 C53 H53A 109.8 . . ?
C52 C53 H53B 109.8 . . ?
H53A C53 H53B 108.2 . . ?
C49 C54 H54A 109.8 . . ?
C49 C54 H54B 109.8 . . ?
C52 C54 C49 109.3(4) . . ?
C52 C54 H54A 109.8 . . ?
C52 C54 H54B 109.8 . . ?
H54A C54 H54B 108.3 . . ?
C56 C55 C60 118.1(4) . . ?
C56 C55 P3 117.2(3) . . ?
C60 C55 P3 124.6(4) . . ?
C55 C56 H56 119.3 . . ?
C57 C56 C55 121.4(5) . . ?
C57 C56 H56 119.3 . . ?
C56 C57 H57 119.7 . . ?
C58 C57 C56 120.6(6) . . ?
C58 C57 H57 119.7 . . ?
C57 C58 H58 120.2 . . ?
C57 C58 C59 119.6(5) . . ?
C59 C58 H58 120.2 . . ?
C58 C59 H59 119.8 . . ?
C58 C59 C60 120.5(5) . . ?
C60 C59 H59 119.8 . . ?
C55 C60 C59 119.8(5) . . ?
C55 C60 H60 120.1 . . ?
C59 C60 H60 120.1 . . ?
C62 C61 P3 127.6(4) . . ?
C66 C61 C62 117.9(5) . . ?
C66 C61 P3 114.5(4) . . ?
C61 C62 H62 119.2 . . ?
C63 C62 C61 121.5(6) . . ?
C63 C62 H62 119.2 . . ?
C62 C63 H63 120.0 . . ?
C62 C63 C64 119.9(7) . . ?
C64 C63 H63 120.0 . . ?
C63 C64 H64 120.0 . . ?
C65 C64 C63 120.0(6) . . ?
C65 C64 H64 120.0 . . ?
C64 C65 H65 120.0 . . ?
C64 C65 C66 120.1(6) . . ?
C66 C65 H65 120.0 . . ?
C61 C66 C65 120.5(6) . . ?
C61 C66 H66 119.7 . . ?
C65 C66 H66 119.7 . . ?
Fe2 Fe1 P1 58.52(3) . . ?
Fe2 Fe1 P2 56.61(3) . . ?
N1 Fe1 Fe2 96.67(11) . . ?
N1 Fe1 P1 39.47(11) . . ?
N1 Fe1 P2 132.34(11) . . ?
N1 Fe1 P3 114.30(11) . . ?
N2 Fe1 Fe2 93.87(11) . . ?
N2 Fe1 N1 137.30(16) . . ?
N2 Fe1 P1 123.95(12) . . ?
N2 Fe1 P2 37.28(11) . . ?
N2 Fe1 P3 108.14(12) . . ?
P1 Fe1 P2 97.95(4) . . ?
P3 Fe1 Fe2 69.14(3) . . ?
P3 Fe1 P1 105.13(4) . . ?
P3 Fe1 P2 93.46(4) . . ?
Cl1 Fe2 Fe1 153.61(5) . . ?
Cl1 Fe2 P1 101.97(5) . . ?
Cl1 Fe2 P2 105.97(5) . . ?
N3 Fe2 Cl1 119.04(11) . . ?
N3 Fe2 Fe1 87.19(10) . . ?
N3 Fe2 P1 114.54(11) . . ?
N3 Fe2 P2 109.28(11) . . ?
P1 Fe2 Fe1 60.85(3) . . ?
P2 Fe2 Fe1 63.98(3) . . ?
P2 Fe2 P1 104.80(4) . . ?
C1 N1 Fe1 135.7(3) . . ?
C1 N1 P1 132.6(3) . . ?
P1 N1 Fe1 91.57(17) . . ?
C23 N2 Fe1 127.7(3) . . ?
C23 N2 P2 132.4(3) . . ?
P2 N2 Fe1 96.76(17) . . ?
C45 N3 Fe2 125.4(3) . . ?
C45 N3 P3 131.3(3) . . ?
P3 N3 Fe2 103.17(17) . . ?
C11 P1 Fe1 141.23(14) . . ?
C11 P1 Fe2 111.17(15) . . ?
C17 P1 C11 102.06(19) . . ?
C17 P1 Fe1 116.48(15) . . ?
C17 P1 Fe2 109.95(15) . . ?
Fe2 P1 Fe1 60.63(3) . . ?
N1 P1 C11 113.19(19) . . ?
N1 P1 C17 112.5(2) . . ?
N1 P1 Fe1 48.96(13) . . ?
N1 P1 Fe2 107.90(13) . . ?
C33 P2 Fe1 132.50(15) . . ?
C33 P2 Fe2 117.44(15) . . ?
C39 P2 C33 98.9(2) . . ?
C39 P2 Fe1 128.23(15) . . ?
C39 P2 Fe2 107.05(15) . . ?
Fe2 P2 Fe1 59.40(3) . . ?
N2 P2 C33 112.98(19) . . ?
N2 P2 C39 115.4(2) . . ?
N2 P2 Fe1 45.96(12) . . ?
N2 P2 Fe2 105.35(13) . . ?
C55 P3 C61 100.8(2) . . ?
C55 P3 Fe1 119.07(15) . . ?
C61 P3 Fe1 110.08(15) . . ?
N3 P3 C55 110.55(18) . . ?
N3 P3 C61 117.2(2) . . ?
N3 P3 Fe1 100.06(13) . . ?
H67A C67 H67B 109.1 . . ?
C68 C67 H67A 111.2 . . ?
C68 C67 H67B 111.2 . . ?
O1 C67 H67A 111.2 . . ?
O1 C67 H67B 111.2 . . ?
O1 C67 C68 102.8(9) . . ?
C67 C68 H68A 111.2 . . ?
C67 C68 H68B 111.2 . . ?
H68A C68 H68B 109.1 . . ?
C69 C68 C67 102.8(9) . . ?
C69 C68 H68A 111.2 . . ?
C69 C68 H68B 111.2 . . ?
C68 C69 H69A 110.9 . . ?
C68 C69 H69B 110.9 . . ?
C68 C69 C70 104.3(8) . . ?
H69A C69 H69B 108.9 . . ?
C70 C69 H69A 110.9 . . ?
C70 C69 H69B 110.9 . . ?
C69 C70 H70A 110.4 . . ?
C69 C70 H70B 110.4 . . ?
H70A C70 H70B 108.6 . . ?
O1 C70 C69 106.5(9) . . ?
O1 C70 H70A 110.4 . . ?
O1 C70 H70B 110.4 . . ?
C70 O1 C67 107.3(10) . . ?
H67C C67A H67D 109.0 . . ?
C68A C67A H67C 111.0 . . ?
C68A C67A H67D 111.0 . . ?
O1A C67A H67C 111.0 . . ?
O1A C67A H67D 111.0 . . ?
O1A C67A C68A 103.6(12) . . ?
C67A C68A H68C 112.0 . . ?
C67A C68A H68D 112.0 . . ?
H68C C68A H68D 109.6 . . ?
C69A C68A C67A 99.1(13) . . ?
C69A C68A H68C 112.0 . . ?
C69A C68A H68D 112.0 . . ?
C68A C69A H69C 111.6 . . ?
C68A C69A H69D 111.6 . . ?
C68A C69A C70A 100.6(12) . . ?
H69C C69A H69D 109.4 . . ?
C70A C69A H69C 111.6 . . ?
C70A C69A H69D 111.6 . . ?
C69A C70A H70C 110.3 . . ?
C69A C70A H70D 110.3 . . ?
H70C C70A H70D 108.5 . . ?
O1A C70A C69A 107.2(12) . . ?
O1A C70A H70C 110.3 . . ?
O1A C70A H70D 110.3 . . ?
C70A O1A C67A 109.7(12) . . ?
C1 C2A H2AA 109.1 . . ?
C1 C2A H2AB 109.1 . . ?
C1 C2A C3A 112.3(7) . . ?
H2AA C2A H2AB 107.9 . . ?
C3A C2A H2AA 109.1 . . ?
C3A C2A H2AB 109.1 . . ?
C2A C3A H3A 111.3 . . ?
C4A C3A C2A 109.6(10) . . ?
C4A C3A H3A 111.3 . . ?
C4A C3A C10A 110.1(9) . . ?
C10A C3A C2A 102.8(10) . . ?
C10A C3A H3A 111.3 . . ?
C3A C4A H4AA 108.9 . . ?
C3A C4A H4AB 108.9 . . ?
C3A C4A C9A 113.3(9) . . ?
H4AA C4A H4AB 107.7 . . ?
C9A C4A H4AA 108.9 . . ?
C9A C4A H4AB 108.9 . . ?
C1 C5A H5AA 109.4 . . ?
C1 C5A H5AB 109.4 . . ?
C1 C5A C6A 111.0(6) . . ?
H5AA C5A H5AB 108.0 . . ?
C6A C5A H5AA 109.4 . . ?
C6A C5A H5AB 109.4 . . ?
C5A C6A H6A 111.6 . . ?
C7A C6A C5A 106.4(9) . . ?
C7A C6A H6A 111.6 . . ?
C7A C6A C10A 109.6(9) . . ?
C10A C6A C5A 105.6(9) . . ?
C10A C6A H6A 111.6 . . ?
C6A C7A H7AA 109.5 . . ?
C6A C7A H7AB 109.5 . . ?
H7AA C7A H7AB 108.1 . . ?
C9A C7A C6A 110.7(8) . . ?
C9A C7A H7AA 109.5 . . ?
C9A C7A H7AB 109.5 . . ?
C1 C8A H8AA 109.4 . . ?
C1 C8A H8AB 109.4 . . ?
C1 C8A C9A 111.0(6) . . ?
H8AA C8A H8AB 108.0 . . ?
C9A C8A H8AA 109.4 . . ?
C9A C8A H8AB 109.4 . . ?
C4A C9A C7A 111.3(8) . . ?
C4A C9A C8A 109.1(9) . . ?
C4A C9A H9A 109.5 . . ?
C7A C9A C8A 108.0(9) . . ?
C7A C9A H9A 109.5 . . ?
C8A C9A H9A 109.5 . . ?
C3A C10A C6A 114.1(9) . . ?
C3A C10A H10C 108.7 . . ?
C3A C10A H10D 108.7 . . ?
C6A C10A H10C 108.7 . . ?
C6A C10A H10D 108.7 . . ?
H10C C10A H10D 107.6 . . ?

loop_
_geom_bond_atom_site_label_1
_geom_bond_atom_site_label_2
_geom_bond_distance
_geom_bond_site_symmetry_2
_geom_bond_publ_flag
C1 C2 1.541(10) . ?
C1 C5 1.530(10) . ?
C1 C8 1.509(10) . ?
C1 N1 1.493(6) . ?
C1 C2A 1.517(9) . ?
C1 C5A 1.548(9) . ?
C1 C8A 1.526(8) . ?
C2 H2A 0.9700 . ?
C2 H2B 0.9700 . ?
C2 C3 1.570(12) . ?
C3 H3 0.9800 . ?
C3 C4 1.472(16) . ?
C3 C10 1.516(17) . ?
C4 H4A 0.9700 . ?
C4 H4B 0.9700 . ?
C4 C9 1.481(15) . ?
C5 H5A 0.9700 . ?
C5 H5B 0.9700 . ?
C5 C6 1.590(13) . ?
C6 H6 0.9800 . ?
C6 C7 1.527(15) . ?
C6 C10 1.548(16) . ?
C7 H7A 0.9700 . ?
C7 H7B 0.9700 . ?
C7 C9 1.495(14) . ?
C8 H8A 0.9700 . ?
C8 H8B 0.9700 . ?
C8 C9 1.555(11) . ?
C9 H9 0.9800 . ?
C10 H10A 0.9700 . ?
C10 H10B 0.9700 . ?
C11 C12 1.381(6) . ?
C11 C16 1.383(6) . ?
C11 P1 1.839(4) . ?
C12 H12 0.9300 . ?
C12 C13 1.376(7) . ?
C13 H13 0.9300 . ?
C13 C14 1.374(8) . ?
C14 H14 0.9300 . ?
C14 C15 1.366(8) . ?
C15 H15 0.9300 . ?
C15 C16 1.375(7) . ?
C16 H16 0.9300 . ?
C17 C18 1.400(7) . ?
C17 C22 1.375(6) . ?
C17 P1 1.826(4) . ?
C18 H18 0.9300 . ?
C18 C19 1.393(7) . ?
C19 H19 0.9300 . ?
C19 C20 1.374(8) . ?
C20 H20 0.9300 . ?
C20 C21 1.366(9) . ?
C21 H21 0.9300 . ?
C21 C22 1.402(7) . ?
C22 H22 0.9300 . ?
C23 C24 1.522(7) . ?
C23 C26 1.520(6) . ?
C23 C29 1.534(7) . ?
C23 N2 1.479(5) . ?
C24 H24A 0.9700 . ?
C24 H24B 0.9700 . ?
C24 C25 1.553(8) . ?
C25 H25 0.9800 . ?
C25 C28 1.526(9) . ?
C25 C32 1.504(10) . ?
C26 H26A 0.9700 . ?
C26 H26B 0.9700 . ?
C26 C27 1.540(7) . ?
C27 H27 0.9800 . ?
C27 C28 1.512(9) . ?
C27 C31 1.506(10) . ?
C28 H28A 0.9700 . ?
C28 H28B 0.9700 . ?
C29 H29A 0.9700 . ?
C29 H29B 0.9700 . ?
C29 C30 1.543(8) . ?
C30 H30 0.9800 . ?
C30 C31 1.503(10) . ?
C30 C32 1.491(10) . ?
C31 H31A 0.9700 . ?
C31 H31B 0.9700 . ?
C32 H32A 0.9700 . ?
C32 H32B 0.9700 . ?
C33 C34 1.372(7) . ?
C33 C38 1.401(6) . ?
C33 P2 1.846(4) . ?
C34 H34 0.9300 . ?
C34 C35 1.390(7) . ?
C35 H35 0.9300 . ?
C35 C36 1.378(7) . ?
C36 H36 0.9300 . ?
C36 C37 1.369(8) . ?
C37 H37 0.9300 . ?
C37 C38 1.384(6) . ?
C38 H38 0.9300 . ?
C39 C40 1.390(8) . ?
C39 C44 1.367(7) . ?
C39 P2 1.830(5) . ?
C40 H40 0.9300 . ?
C40 C41 1.373(8) . ?
C41 H41 0.9300 . ?
C41 C42 1.353(10) . ?
C42 H42 0.9300 . ?
C42 C43 1.384(10) . ?
C43 H43 0.9300 . ?
C43 C44 1.394(8) . ?
C44 H44 0.9300 . ?
C45 C46 1.538(5) . ?
C45 C48 1.536(6) . ?
C45 C51 1.537(6) . ?
C45 N3 1.491(5) . ?
C46 H46A 0.9700 . ?
C46 H46B 0.9700 . ?
C46 C47 1.539(6) . ?
C47 H47 0.9800 . ?
C47 C50 1.521(7) . ?
C47 C53 1.529(7) . ?
C48 H48A 0.9700 . ?
C48 H48B 0.9700 . ?
C48 C49 1.531(6) . ?
C49 H49 0.9800 . ?
C49 C50 1.524(7) . ?
C49 C54 1.523(7) . ?
C50 H50A 0.9700 . ?
C50 H50B 0.9700 . ?
C51 H51A 0.9700 . ?
C51 H51B 0.9700 . ?
C51 C52 1.530(6) . ?
C52 H52 0.9800 . ?
C52 C53 1.521(6) . ?
C52 C54 1.521(7) . ?
C53 H53A 0.9700 . ?
C53 H53B 0.9700 . ?
C54 H54A 0.9700 . ?
C54 H54B 0.9700 . ?
C55 C56 1.375(7) . ?
C55 C60 1.395(6) . ?
C55 P3 1.826(4) . ?
C56 H56 0.9300 . ?
C56 C57 1.373(7) . ?
C57 H57 0.9300 . ?
C57 C58 1.362(9) . ?
C58 H58 0.9300 . ?
C58 C59 1.368(8) . ?
C59 H59 0.9300 . ?
C59 C60 1.395(7) . ?
C60 H60 0.9300 . ?
C61 C62 1.394(7) . ?
C61 C66 1.390(7) . ?
C61 P3 1.840(5) . ?
C62 H62 0.9300 . ?
C62 C63 1.371(8) . ?
C63 H63 0.9300 . ?
C63 C64 1.381(10) . ?
C64 H64 0.9300 . ?
C64 C65 1.373(10) . ?
C65 H65 0.9300 . ?
C65 C66 1.394(8) . ?
C66 H66 0.9300 . ?
Cl1 Fe2 2.2510(14) . ?
Fe1 Fe2 2.5810(9) . ?
Fe1 N1 1.952(4) . ?
Fe1 N2 1.951(3) . ?
Fe1 P1 2.5868(13) . ?
Fe1 P2 2.6946(13) . ?
Fe1 P3 2.4441(13) . ?
Fe2 N3 1.984(3) . ?
Fe2 P1 2.5260(13) . ?
Fe2 P2 2.5037(12) . ?
N1 P1 1.645(4) . ?
N2 P2 1.643(4) . ?
N3 P3 1.648(4) . ?
C67 H67A 0.9700 . ?
C67 H67B 0.9700 . ?
C67 C68 1.544(9) . ?
C67 O1 1.443(9) . ?
C68 H68A 0.9700 . ?
C68 H68B 0.9700 . ?
C68 C69 1.531(9) . ?
C69 H69A 0.9700 . ?
C69 H69B 0.9700 . ?
C69 C70 1.545(9) . ?
C70 H70A 0.9700 . ?
C70 H70B 0.9700 . ?
C70 O1 1.409(9) . ?
C67A H67C 0.9700 . ?
C67A H67D 0.9700 . ?
C67A C68A 1.550(13) . ?
C67A O1A 1.433(12) . ?
C68A H68C 0.9700 . ?
C68A H68D 0.9700 . ?
C68A C69A 1.528(13) . ?
C69A H69C 0.9700 . ?
C69A H69D 0.9700 . ?
C69A C70A 1.541(13) . ?
C70A H70C 0.9700 . ?
C70A H70D 0.9700 . ?
C70A O1A 1.399(12) . ?
C2A H2AA 0.9700 . ?
C2A H2AB 0.9700 . ?
C2A C3A 1.569(11) . ?
C3A H3A 0.9800 . ?
C3A C4A 1.463(15) . ?
C3A C10A 1.516(15) . ?
C4A H4AA 0.9700 . ?
C4A H4AB 0.9700 . ?
C4A C9A 1.483(13) . ?
C5A H5AA 0.9700 . ?
C5A H5AB 0.9700 . ?
C5A C6A 1.583(11) . ?
C6A H6A 0.9800 . ?
C6A C7A 1.536(13) . ?
C6A C10A 1.545(15) . ?
C7A H7AA 0.9700 . ?
C7A H7AB 0.9700 . ?
C7A C9A 1.496(13) . ?
C8A H8AA 0.9700 . ?
C8A H8AB 0.9700 . ?
C8A C9A 1.556(10) . ?
C9A H9A 0.9800 . ?
C10A H10C 0.9700 . ?
C10A H10D 0.9700 . ?

loop_
_geom_torsion_atom_site_label_1
_geom_torsion_atom_site_label_2
_geom_torsion_atom_site_label_3
_geom_torsion_atom_site_label_4
_geom_torsion
_geom_torsion_site_symmetry_1
_geom_torsion_site_symmetry_2
_geom_torsion_site_symmetry_3
_geom_torsion_site_symmetry_4
_geom_torsion_publ_flag
C1 C2 C3 C4 59.1(16) . . . . ?
C1 C2 C3 C10 -58.1(15) . . . . ?
C1 C5 C6 C7 -54.0(16) . . . . ?
C1 C5 C6 C10 62.2(15) . . . . ?
C1 C8 C9 C4 -58.4(15) . . . . ?
C1 C8 C9 C7 62.5(14) . . . . ?
C1 N1 P1 C11 38.0(5) . . . . ?
C1 N1 P1 C17 -77.1(4) . . . . ?
C1 N1 P1 Fe1 176.7(5) . . . . ?
C1 N1 P1 Fe2 161.4(4) . . . . ?
C1 C2A C3A C4A 54.7(13) . . . . ?
C1 C2A C3A C10A -62.4(12) . . . . ?
C1 C5A C6A C7A -60.8(11) . . . . ?
C1 C5A C6A C10A 55.6(11) . . . . ?
C1 C8A C9A C4A -58.1(12) . . . . ?
C1 C8A C9A C7A 63.0(11) . . . . ?
C2 C1 C5 C6 -61.9(14) . . . . ?
C2 C1 C8 C9 58.6(13) . . . . ?
C2 C1 N1 Fe1 -143.6(8) . . . . ?
C2 C1 N1 P1 41.2(9) . . . . ?
C2 C3 C4 C9 -57.9(15) . . . . ?
C2 C3 C10 C6 65.1(16) . . . . ?
C3 C4 C9 C7 -59.5(15) . . . . ?
C3 C4 C9 C8 58.2(15) . . . . ?
C4 C3 C10 C6 -50.6(17) . . . . ?
C5 C1 C2 C3 58.9(13) . . . . ?
C5 C1 C8 C9 -58.7(14) . . . . ?
C5 C1 N1 Fe1 -23.5(9) . . . . ?
C5 C1 N1 P1 161.2(8) . . . . ?
C5 C6 C7 C9 60.6(15) . . . . ?
C5 C6 C10 C3 -66.1(15) . . . . ?
C6 C7 C9 C4 55.6(15) . . . . ?
C6 C7 C9 C8 -64.2(14) . . . . ?
C7 C6 C10 C3 47.9(16) . . . . ?
C8 C1 C2 C3 -59.7(13) . . . . ?
C8 C1 C5 C6 54.3(14) . . . . ?
C8 C1 N1 Fe1 98.1(8) . . . . ?
C8 C1 N1 P1 -77.2(9) . . . . ?
C10 C3 C4 C9 55.8(16) . . . . ?
C10 C6 C7 C9 -49.4(15) . . . . ?
C11 C12 C13 C14 1.0(9) . . . . ?
C12 C11 C16 C15 1.0(8) . . . . ?
C12 C11 P1 C17 32.5(5) . . . . ?
C12 C11 P1 Fe1 -141.3(3) . . . . ?
C12 C11 P1 Fe2 149.7(4) . . . . ?
C12 C11 P1 N1 -88.7(4) . . . . ?
C12 C13 C14 C15 -0.9(9) . . . . ?
C13 C14 C15 C16 1.0(10) . . . . ?
C14 C15 C16 C11 -1.0(9) . . . . ?
C16 C11 C12 C13 -1.0(8) . . . . ?
C16 C11 P1 C17 -150.6(4) . . . . ?
C16 C11 P1 Fe1 35.6(5) . . . . ?
C16 C11 P1 Fe2 -33.4(4) . . . . ?
C16 C11 P1 N1 88.2(4) . . . . ?
C17 C18 C19 C20 0.3(8) . . . . ?
C18 C17 C22 C21 -4.0(8) . . . . ?
C18 C17 P1 C11 53.2(4) . . . . ?
C18 C17 P1 Fe1 -131.2(3) . . . . ?
C18 C17 P1 Fe2 -64.9(4) . . . . ?
C18 C17 P1 N1 174.8(3) . . . . ?
C18 C19 C20 C21 -0.8(9) . . . . ?
C19 C20 C21 C22 -1.0(9) . . . . ?
C20 C21 C22 C17 3.5(9) . . . . ?
C22 C17 C18 C19 2.2(7) . . . . ?
C22 C17 P1 C11 -135.1(4) . . . . ?
C22 C17 P1 Fe1 40.5(4) . . . . ?
C22 C17 P1 Fe2 106.8(4) . . . . ?
C22 C17 P1 N1 -13.5(5) . . . . ?
C23 C24 C25 C28 60.4(7) . . . . ?
C23 C24 C25 C32 -59.9(7) . . . . ?
C23 C26 C27 C28 -59.2(7) . . . . ?
C23 C26 C27 C31 60.6(7) . . . . ?
C23 C29 C30 C31 -61.1(8) . . . . ?
C23 C29 C30 C32 60.5(7) . . . . ?
C23 N2 P2 C33 32.8(5) . . . . ?
C23 N2 P2 C39 -79.9(5) . . . . ?
C23 N2 P2 Fe1 160.5(5) . . . . ?
C23 N2 P2 Fe2 162.3(4) . . . . ?
C24 C23 C26 C27 57.1(7) . . . . ?
C24 C23 C29 C30 -58.3(6) . . . . ?
C24 C23 N2 Fe1 90.6(5) . . . . ?
C24 C23 N2 P2 -64.6(6) . . . . ?
C24 C25 C28 C27 -61.3(7) . . . . ?
C24 C25 C32 C30 60.2(7) . . . . ?
C26 C23 C24 C25 -57.4(6) . . . . ?
C26 C23 C29 C30 58.8(7) . . . . ?
C26 C23 N2 Fe1 -28.6(6) . . . . ?
C26 C23 N2 P2 176.2(4) . . . . ?
C26 C27 C28 C25 60.5(7) . . . . ?
C26 C27 C31 C30 -60.0(7) . . . . ?
C28 C25 C32 C30 -59.2(7) . . . . ?
C28 C27 C31 C30 59.3(7) . . . . ?
C29 C23 C24 C25 58.6(6) . . . . ?
C29 C23 C26 C27 -59.6(7) . . . . ?
C29 C23 N2 Fe1 -146.9(4) . . . . ?
C29 C23 N2 P2 57.9(6) . . . . ?
C29 C30 C31 C27 61.4(8) . . . . ?
C29 C30 C32 C25 -61.3(7) . . . . ?
C31 C27 C28 C25 -58.2(7) . . . . ?
C31 C30 C32 C25 60.0(7) . . . . ?
C32 C25 C28 C27 58.3(7) . . . . ?
C32 C30 C31 C27 -60.2(7) . . . . ?
C33 C34 C35 C36 0.2(8) . . . . ?
C34 C33 C38 C37 -0.7(7) . . . . ?
C34 C33 P2 C39 -151.4(4) . . . . ?
C34 C33 P2 Fe1 35.6(5) . . . . ?
C34 C33 P2 Fe2 -36.8(4) . . . . ?
C34 C33 P2 N2 86.1(4) . . . . ?
C34 C35 C36 C37 -1.5(9) . . . . ?
C35 C36 C37 C38 1.6(9) . . . . ?
C36 C37 C38 C33 -0.5(8) . . . . ?
C38 C33 C34 C35 0.9(7) . . . . ?
C38 C33 P2 C39 31.1(4) . . . . ?
C38 C33 P2 Fe1 -141.9(3) . . . . ?
C38 C33 P2 Fe2 145.7(3) . . . . ?
C38 C33 P2 N2 -91.4(4) . . . . ?
C39 C40 C41 C42 0.1(9) . . . . ?
C40 C39 C44 C43 -2.4(8) . . . . ?
C40 C39 P2 C33 61.0(4) . . . . ?
C40 C39 P2 Fe1 -125.5(3) . . . . ?
C40 C39 P2 Fe2 -61.4(4) . . . . ?
C40 C39 P2 N2 -178.2(4) . . . . ?
C40 C41 C42 C43 -1.2(10) . . . . ?
C41 C42 C43 C44 0.6(10) . . . . ?
C42 C43 C44 C39 1.3(9) . . . . ?
C44 C39 C40 C41 1.7(8) . . . . ?
C44 C39 P2 C33 -120.8(4) . . . . ?
C44 C39 P2 Fe1 52.6(5) . . . . ?
C44 C39 P2 Fe2 116.8(4) . . . . ?
C44 C39 P2 N2 -0.1(5) . . . . ?
C45 C46 C47 C50 61.8(5) . . . . ?
C45 C46 C47 C53 -58.9(5) . . . . ?
C45 C48 C49 C50 -60.8(5) . . . . ?
C45 C48 C49 C54 60.0(5) . . . . ?
C45 C51 C52 C53 59.8(5) . . . . ?
C45 C51 C52 C54 -60.7(5) . . . . ?
C45 N3 P3 C55 51.5(4) . . . . ?
C45 N3 P3 C61 -63.2(4) . . . . ?
C45 N3 P3 Fe1 177.9(3) . . . . ?
C46 C45 C48 C49 59.5(5) . . . . ?
C46 C45 C51 C52 -57.5(5) . . . . ?
C46 C45 N3 Fe2 175.8(3) . . . . ?
C46 C45 N3 P3 -8.8(6) . . . . ?
C46 C47 C50 C49 -60.0(5) . . . . ?
C46 C47 C53 C52 60.7(5) . . . . ?
C48 C45 C46 C47 -59.9(5) . . . . ?
C48 C45 C51 C52 58.6(4) . . . . ?
C48 C45 N3 Fe2 56.1(4) . . . . ?
C48 C45 N3 P3 -128.4(4) . . . . ?
C48 C49 C50 C47 59.6(5) . . . . ?
C48 C49 C54 C52 -60.6(5) . . . . ?
C50 C47 C53 C52 -59.7(5) . . . . ?
C50 C49 C54 C52 60.3(5) . . . . ?
C51 C45 C46 C47 56.9(5) . . . . ?
C51 C45 C48 C49 -58.3(4) . . . . ?
C51 C45 N3 Fe2 -61.3(4) . . . . ?
C51 C45 N3 P3 114.1(4) . . . . ?
C51 C52 C53 C47 -61.1(5) . . . . ?
C51 C52 C54 C49 61.0(5) . . . . ?
C53 C47 C50 C49 60.4(5) . . . . ?
C53 C52 C54 C49 -59.2(5) . . . . ?
C54 C49 C50 C47 -60.8(5) . . . . ?
C54 C52 C53 C47 58.9(5) . . . . ?
C55 C56 C57 C58 0.6(10) . . . . ?
C56 C55 C60 C59 -0.5(8) . . . . ?
C56 C55 P3 C61 -171.1(4) . . . . ?
C56 C55 P3 Fe1 -50.7(4) . . . . ?
C56 C55 P3 N3 64.3(4) . . . . ?
C56 C57 C58 C59 -1.4(10) . . . . ?
C57 C58 C59 C60 1.2(9) . . . . ?
C58 C59 C60 C55 -0.3(9) . . . . ?
C60 C55 C56 C57 0.4(8) . . . . ?
C60 C55 P3 C61 8.6(5) . . . . ?
C60 C55 P3 Fe1 129.0(4) . . . . ?
C60 C55 P3 N3 -116.0(4) . . . . ?
C61 C62 C63 C64 0.0(9) . . . . ?
C62 C61 C66 C65 -0.5(7) . . . . ?
C62 C61 P3 C55 -99.9(5) . . . . ?
C62 C61 P3 Fe1 133.5(4) . . . . ?
C62 C61 P3 N3 20.1(5) . . . . ?
C62 C63 C64 C65 1.2(10) . . . . ?
C63 C64 C65 C66 -2.0(10) . . . . ?
C64 C65 C66 C61 1.6(9) . . . . ?
C66 C61 C62 C63 -0.3(8) . . . . ?
C66 C61 P3 C55 77.9(4) . . . . ?
C66 C61 P3 Fe1 -48.7(4) . . . . ?
C66 C61 P3 N3 -162.1(3) . . . . ?
Fe1 N1 P1 C11 -138.73(17) . . . . ?
Fe1 N1 P1 C17 106.20(19) . . . . ?
Fe1 N1 P1 Fe2 -15.28(15) . . . . ?
Fe1 N2 P2 C33 -127.64(19) . . . . ?
Fe1 N2 P2 C39 119.6(2) . . . . ?
Fe1 N2 P2 Fe2 1.82(18) . . . . ?
Fe2 N3 P3 C55 -132.33(19) . . . . ?
Fe2 N3 P3 C61 113.0(2) . . . . ?
Fe2 N3 P3 Fe1 -5.93(16) . . . . ?
N1 C1 C2 C3 179.7(10) . . . . ?
N1 C1 C5 C6 176.0(10) . . . . ?
N1 C1 C8 C9 -180.0(10) . . . . ?
N1 C1 C2A C3A 177.7(8) . . . . ?
N1 C1 C5A C6A -178.3(7) . . . . ?
N1 C1 C8A C9A -176.2(7) . . . . ?
N2 C23 C24 C25 -175.9(5) . . . . ?
N2 C23 C26 C27 178.2(5) . . . . ?
N2 C23 C29 C30 177.3(5) . . . . ?
N3 C45 C46 C47 179.3(4) . . . . ?
N3 C45 C48 C49 -176.1(3) . . . . ?
N3 C45 C51 C52 176.6(3) . . . . ?
P1 C11 C12 C13 175.9(4) . . . . ?
P1 C11 C16 C15 -176.0(4) . . . . ?
P1 C17 C18 C19 174.1(4) . . . . ?
P1 C17 C22 C21 -175.8(4) . . . . ?
P2 C33 C34 C35 -176.7(4) . . . . ?
P2 C33 C38 C37 176.8(4) . . . . ?
P2 C39 C40 C41 -180.0(5) . . . . ?
P2 C39 C44 C43 179.5(4) . . . . ?
P3 C55 C56 C57 -179.9(5) . . . . ?
P3 C55 C60 C59 179.8(4) . . . . ?
P3 C61 C62 C63 177.4(4) . . . . ?
P3 C61 C66 C65 -178.5(4) . . . . ?
C67 C68 C69 C70 -17(3) . . . . ?
C68 C67 O1 C70 -42(2) . . . . ?
C68 C69 C70 O1 -7(3) . . . . ?
C69 C70 O1 C67 31(2) . . . . ?
O1 C67 C68 C69 35(2) . . . . ?
C67A C68A C69A C70A -41(2) . . . . ?
C68A C67A O1A C70A -26(3) . . . . ?
C68A C69A C70A O1A 28(3) . . . . ?
C69A C70A O1A C67A -1(3) . . . . ?
O1A C67A C68A C69A 42(3) . . . . ?
C2A C1 N1 Fe1 -107.7(7) . . . . ?
C2A C1 N1 P1 77.0(7) . . . . ?
C2A C1 C5A C6A -56.4(10) . . . . ?
C2A C1 C8A C9A 56.2(10) . . . . ?
C2A C3A C4A C9A -57.3(13) . . . . ?
C2A C3A C10A C6A 65.3(12) . . . . ?
C3A C4A C9A C7A -59.6(12) . . . . ?
C3A C4A C9A C8A 59.5(12) . . . . ?
C4A C3A C10A C6A -51.5(13) . . . . ?
C5A C1 N1 Fe1 11.6(7) . . . . ?
C5A C1 N1 P1 -163.7(5) . . . . ?
C5A C1 C2A C3A 60.8(11) . . . . ?
C5A C1 C8A C9A -61.3(10) . . . . ?
C5A C6A C7A C9A 61.1(11) . . . . ?
C5A C6A C10A C3A -63.6(12) . . . . ?
C6A C7A C9A C4A 57.4(11) . . . . ?
C6A C7A C9A C8A -62.4(11) . . . . ?
C7A C6A C10A C3A 50.7(12) . . . . ?
C8A C1 N1 Fe1 126.9(6) . . . . ?
C8A C1 N1 P1 -48.4(7) . . . . ?
C8A C1 C2A C3A -54.4(11) . . . . ?
C8A C1 C5A C6A 60.9(10) . . . . ?
C10A C3A C4A C9A 55.1(13) . . . . ?
C10A C6A C7A C9A -52.6(11) . . . . ?
